data_7021787
loop_
_publ_author_name
'Owen, Gareth R.'
'Gould, P. Hugh'
'Moore, Alexandra'
'Dyson, Gavin'
'Haddow, Mairi F.'
'Hamilton, Alex'

_publ_section_title
;
 Copper and silver complexes bearing flexible hybrid scorpionate ligand.
;
_journal_issue 31
_journal_name_full 'Dalton transactions (Cambridge, England : 2003)'
_journal_page_first 11074
_journal_page_last 11081
_journal_paper_doi 10.1039/c3dt51286j
_journal_volume 42
_journal_year 2013
_chemical_formula_moiety 'C31 H48 B Cu N5 P S3, C H2 Cl2'
_chemical_formula_sum 'C32 H50 B Cl2 Cu N5 P S3'
_chemical_formula_weight 777.17
_chemical_name_common Complex_2
_chemical_name_systematic
; 
 ? 
;
_space_group_IT_number 2
_symmetry_cell_setting triclinic
_symmetry_space_group_name_Hall '-P 1'
_symmetry_space_group_name_H-M 'P -1'
_atom_sites_solution_hydrogens geom
_atom_sites_solution_primary direct
_atom_sites_solution_secondary difmap
_audit_creation_method SHELXL-97
_cell_angle_alpha 88.923(4)
_cell_angle_beta 83.139(4)
_cell_angle_gamma 87.565(4)
_cell_formula_units_Z 2
_cell_length_a 9.0652(6)
_cell_length_b 10.9331(8)
_cell_length_c 19.0309(13)
_cell_measurement_reflns_used 9782
_cell_measurement_temperature 100(2)
_cell_measurement_theta_max 64.55
_cell_measurement_theta_min 2.34
_cell_volume 1870.8(2)
_computing_cell_refinement 'Bruker Apex2'
_computing_data_collection 'Bruker Apex2'
_computing_data_reduction 'Bruker SAINT V7.68A'
_computing_molecular_graphics 'Bruker ShelxLE (Huebscle, 2012)'
_computing_structure_refinement 'SHELXL-97 (Sheldrick, 2008)'
_computing_structure_solution 'SHELXS-97 (Sheldrick, 2008)'
_diffrn_ambient_temperature 100(2)
_diffrn_measured_fraction_theta_full 0.972
_diffrn_measured_fraction_theta_max 0.972
_diffrn_measurement_device_type 'Bruker Microstar with CCD area detector'
_diffrn_measurement_method 'phi and omega scans'
_diffrn_radiation_monochromator graphite
_diffrn_radiation_source 'rotating anode'
_diffrn_radiation_type CuK\a
_diffrn_radiation_wavelength 1.54178
_diffrn_reflns_av_R_equivalents 0.0764
_diffrn_reflns_av_sigmaI/netI 0.1011
_diffrn_reflns_limit_h_max 10
_diffrn_reflns_limit_h_min -10
_diffrn_reflns_limit_k_max 12
_diffrn_reflns_limit_k_min -9
_diffrn_reflns_limit_l_max 22
_diffrn_reflns_limit_l_min -22
_diffrn_reflns_number 19029
_diffrn_reflns_theta_full 65.02
_diffrn_reflns_theta_max 65.02
_diffrn_reflns_theta_min 2.34
_exptl_absorpt_coefficient_mu 4.336
_exptl_absorpt_correction_T_max 0.7526
_exptl_absorpt_correction_T_min 0.4633
_exptl_absorpt_correction_type multi-scan
_exptl_absorpt_process_details 'SADABS V2008/1'
_exptl_crystal_colour yellow
_exptl_crystal_density_diffrn 1.380
_exptl_crystal_density_method 'not measured'
_exptl_crystal_description block
_exptl_crystal_F_000 816
_exptl_crystal_size_max 0.08
_exptl_crystal_size_mid 0.05
_exptl_crystal_size_min 0.03
_refine_diff_density_max 0.915
_refine_diff_density_min -0.945
_refine_diff_density_rms 0.112
_refine_ls_extinction_method none
_refine_ls_goodness_of_fit_ref 1.064
_refine_ls_hydrogen_treatment mixed
_refine_ls_matrix_type full
_refine_ls_number_parameters 405
_refine_ls_number_reflns 6191
_refine_ls_number_restraints 0
_refine_ls_restrained_S_all 1.064
_refine_ls_R_factor_all 0.0868
_refine_ls_R_factor_gt 0.0491
_refine_ls_shift/su_max 0.001
_refine_ls_shift/su_mean 0.000
_refine_ls_structure_factor_coef Fsqd
_refine_ls_weighting_details 'calc w=1/[\s^2^(Fo^2^)+(0.0856P)^2^+1.1470P] where P=(Fo^2^+2Fc^2^)/3'
_refine_ls_weighting_scheme calc
_refine_ls_wR_factor_gt 0.1397
_refine_ls_wR_factor_ref 0.1476
_reflns_number_gt 4992
_reflns_number_total 6191
_reflns_threshold_expression >2sigma(I)
_cod_data_source_file c3dt51286j.txt
_cod_data_source_block Complex_2_hugh_exp31
_cod_original_sg_symbol_H-M P-1
_cod_database_code 7021787

loop_
_symmetry_equiv_pos_as_xyz
'x, y, z'
'-x, -y, -z'

loop_
_atom_site_label
_atom_site_type_symbol
_atom_site_fract_x
_atom_site_fract_y
_atom_site_fract_z
_atom_site_U_iso_or_equiv
_atom_site_adp_type
_atom_site_occupancy
_atom_site_symmetry_multiplicity
_atom_site_calc_flag
_atom_site_refinement_flags
Cu1 Cu 0.32387(5) 0.61006(4) 0.30025(2) 0.01997(17) Uani 1 1 d .
P1 P 0.49490(9) 0.59793(7) 0.20671(4) 0.0172(2) Uani 1 1 d .
S1 S 0.07459(9) 0.58372(7) 0.29397(4) 0.0222(2) Uani 1 1 d .
S2 S 0.38483(10) 0.57918(8) 0.41294(4) 0.0252(2) Uani 1 1 d .
S3 S 0.39552(10) 1.01875(8) 0.29301(5) 0.0295(2) Uani 1 1 d .
B1 B 0.1962(4) 0.8139(3) 0.3821(2) 0.0184(8) Uani 1 1 d .
H100 H 0.266(4) 0.781(3) 0.334(2) 0.022 Uiso 1 1 d .
N1 N 0.0645(3) 0.7321(2) 0.40967(14) 0.0182(6) Uani 1 1 d .
N2 N -0.1022(3) 0.5936(3) 0.41973(15) 0.0219(6) Uani 1 1 d .
N3 N 0.1352(3) 0.9434(2) 0.36616(14) 0.0191(6) Uani 1 1 d .
N4 N 0.1200(3) 1.1285(3) 0.32155(16) 0.0261(7) Uani 1 1 d .
N5 N 0.2989(3) 0.8154(2) 0.44389(14) 0.0184(6) Uani 1 1 d .
Cl1 Cl 0.47146(13) 0.15189(10) 0.05433(6) 0.0502(3) Uani 1 1 d .
Cl2 Cl 0.15641(16) 0.11259(16) 0.09373(9) 0.0781(5) Uani 1 1 d .
C1 C 0.0110(4) 0.6385(3) 0.37549(17) 0.0182(7) Uani 1 1 d .
C2 C -0.0147(4) 0.7401(3) 0.47690(18) 0.0241(8) Uani 1 1 d .
H2 H 0.0017 0.7961 0.5125 0.029 Uiso 1 1 calc R
C3 C -0.1181(4) 0.6551(3) 0.48277(19) 0.0282(8) Uani 1 1 d .
H3 H -0.1887 0.6402 0.5227 0.034 Uiso 1 1 calc R
C4 C -0.1905(3) 0.4904(2) 0.40402(13) 0.0282(8) Uani 1 1 d .
H4A H -0.2346 0.5077 0.3601 0.042 Uiso 0.50 1 calc PR
H4B H -0.2697 0.4784 0.4430 0.042 Uiso 0.50 1 calc PR
H4C H -0.1262 0.4160 0.3984 0.042 Uiso 0.50 1 calc PR
H4D H -0.1857 0.4270 0.4409 0.042 Uiso 0.50 1 calc PR
H4E H -0.1506 0.4564 0.3580 0.042 Uiso 0.50 1 calc PR
H4F H -0.2941 0.5188 0.4026 0.042 Uiso 0.50 1 calc PR
C5 C 0.2150(3) 1.0296(2) 0.32695(11) 0.0230(8) Uani 1 1 d R
C6 C -0.0079(2) 0.99159(18) 0.38464(14) 0.0210(7) Uani 1 1 d R
H6 H -0.0860 0.9509 0.4121 0.025 Uiso 1 1 calc R
C7 C -0.0176(4) 1.1052(3) 0.35729(19) 0.0241(8) Uani 1 1 d .
H7 H -0.1030 1.1593 0.3617 0.029 Uiso 1 1 calc R
C8 C 0.1599(5) 1.2433(3) 0.2848(2) 0.0379(10) Uani 1 1 d .
H8A H 0.2572 1.2668 0.2964 0.057 Uiso 1 1 calc R
H8B H 0.0849 1.3076 0.2999 0.057 Uiso 1 1 calc R
H8C H 0.1645 1.2322 0.2336 0.057 Uiso 1 1 calc R
C9 C 0.3808(4) 0.7124(3) 0.45946(17) 0.0221(7) Uani 1 1 d .
C10 C 0.4624(4) 0.7144(3) 0.51833(19) 0.0263(8) Uani 1 1 d .
H10 H 0.5197 0.6435 0.5296 0.032 Uiso 1 1 calc R
C11 C 0.4607(4) 0.8154(3) 0.55914(19) 0.0283(8) Uani 1 1 d .
H11 H 0.5158 0.8154 0.5986 0.034 Uiso 1 1 calc R
C12 C 0.3762(4) 0.9194(3) 0.54182(18) 0.0236(8) Uani 1 1 d .
H12 H 0.3719 0.9908 0.5698 0.028 Uiso 1 1 calc R
C13 C 0.3006(4) 0.9169(3) 0.48479(18) 0.0217(7) Uani 1 1 d .
H13 H 0.2463 0.9888 0.4725 0.026 Uiso 1 1 calc R
C14 C 0.6346(4) 0.4687(3) 0.20721(17) 0.0194(7) Uani 1 1 d .
H14 H 0.7184 0.5007 0.2303 0.023 Uiso 1 1 calc R
C15 C 0.5761(4) 0.3609(3) 0.25447(19) 0.0235(7) Uani 1 1 d .
H15A H 0.5343 0.3918 0.3016 0.028 Uiso 1 1 calc R
H15B H 0.4954 0.3227 0.2330 0.028 Uiso 1 1 calc R
C16 C 0.6997(4) 0.2658(3) 0.26302(19) 0.0251(8) Uani 1 1 d .
H16A H 0.7745 0.3018 0.2895 0.030 Uiso 1 1 calc R
H16B H 0.6578 0.1956 0.2912 0.030 Uiso 1 1 calc R
C17 C 0.7755(4) 0.2201(3) 0.19245(19) 0.0254(8) Uani 1 1 d .
H17A H 0.7047 0.1733 0.1689 0.030 Uiso 1 1 calc R
H17B H 0.8609 0.1643 0.2005 0.030 Uiso 1 1 calc R
C18 C 0.8301(4) 0.3264(3) 0.14438(19) 0.0260(8) Uani 1 1 d .
H18A H 0.9106 0.3665 0.1650 0.031 Uiso 1 1 calc R
H18B H 0.8716 0.2945 0.0975 0.031 Uiso 1 1 calc R
C19 C 0.7049(4) 0.4203(3) 0.13519(19) 0.0240(8) Uani 1 1 d .
H19A H 0.6280 0.3822 0.1110 0.029 Uiso 1 1 calc R
H19B H 0.7444 0.4893 0.1052 0.029 Uiso 1 1 calc R
C20 C 0.6081(4) 0.7359(3) 0.19584(18) 0.0216(7) Uani 1 1 d .
H20 H 0.5363 0.8074 0.1932 0.026 Uiso 1 1 calc R
C21 C 0.6835(4) 0.7531(3) 0.2622(2) 0.0300(9) Uani 1 1 d .
H21A H 0.7509 0.6812 0.2690 0.036 Uiso 1 1 calc R
H21B H 0.6070 0.7578 0.3039 0.036 Uiso 1 1 calc R
C22 C 0.7735(5) 0.8702(4) 0.2575(2) 0.0382(10) Uani 1 1 d .
H22A H 0.7044 0.9429 0.2579 0.046 Uiso 1 1 calc R
H22B H 0.8283 0.8740 0.2993 0.046 Uiso 1 1 calc R
C23 C 0.8827(4) 0.8733(4) 0.1909(3) 0.0413(11) Uani 1 1 d .
H23A H 0.9583 0.8056 0.1927 0.050 Uiso 1 1 calc R
H23B H 0.9346 0.9514 0.1882 0.050 Uiso 1 1 calc R
C24 C 0.8044(5) 0.8611(4) 0.1251(2) 0.0397(10) Uani 1 1 d .
H24A H 0.8786 0.8608 0.0825 0.048 Uiso 1 1 calc R
H24B H 0.7343 0.9322 0.1213 0.048 Uiso 1 1 calc R
C25 C 0.7192(4) 0.7426(3) 0.1288(2) 0.0295(8) Uani 1 1 d .
H25A H 0.6653 0.7382 0.0867 0.035 Uiso 1 1 calc R
H25B H 0.7907 0.6715 0.1280 0.035 Uiso 1 1 calc R
C26 C 0.4065(4) 0.5879(3) 0.12411(17) 0.0199(7) Uani 1 1 d .
H26 H 0.4859 0.5804 0.0830 0.024 Uiso 1 1 calc R
C27 C 0.3130(4) 0.7051(3) 0.11542(19) 0.0248(8) Uani 1 1 d .
H27A H 0.3792 0.7751 0.1084 0.030 Uiso 1 1 calc R
H27B H 0.2445 0.7192 0.1593 0.030 Uiso 1 1 calc R
C28 C 0.2223(4) 0.6996(3) 0.0527(2) 0.0283(8) Uani 1 1 d .
H28A H 0.1575 0.7746 0.0514 0.034 Uiso 1 1 calc R
H28B H 0.2906 0.6966 0.0080 0.034 Uiso 1 1 calc R
C29 C 0.1269(4) 0.5876(3) 0.0582(2) 0.0304(9) Uani 1 1 d .
H29A H 0.0734 0.5840 0.0160 0.036 Uiso 1 1 calc R
H29B H 0.0520 0.5943 0.1005 0.036 Uiso 1 1 calc R
C30 C 0.2232(4) 0.4707(3) 0.06387(19) 0.0266(8) Uani 1 1 d .
H30A H 0.1592 0.3992 0.0690 0.032 Uiso 1 1 calc R
H30B H 0.2929 0.4607 0.0200 0.032 Uiso 1 1 calc R
C31 C 0.3110(4) 0.4754(3) 0.12724(18) 0.0222(7) Uani 1 1 d .
H31A H 0.3760 0.4004 0.1285 0.027 Uiso 1 1 calc R
H31B H 0.2410 0.4770 0.1714 0.027 Uiso 1 1 calc R
C32 C 0.3384(6) 0.0512(4) 0.0959(3) 0.0548(13) Uani 1 1 d .
H32A H 0.3493 -0.0284 0.0715 0.066 Uiso 1 1 calc R
H32B H 0.3566 0.0365 0.1457 0.066 Uiso 1 1 calc R

loop_
_atom_site_aniso_label
_atom_site_aniso_U_11
_atom_site_aniso_U_22
_atom_site_aniso_U_33
_atom_site_aniso_U_23
_atom_site_aniso_U_13
_atom_site_aniso_U_12
Cu1 0.0184(3) 0.0181(3) 0.0223(3) 0.00114(19) 0.0007(2) 0.0035(2)
P1 0.0159(4) 0.0151(4) 0.0204(4) 0.0007(3) -0.0020(3) 0.0022(3)
S1 0.0198(4) 0.0214(4) 0.0249(5) -0.0045(3) -0.0009(3) 0.0001(3)
S2 0.0305(5) 0.0206(4) 0.0237(5) 0.0040(3) -0.0041(4) 0.0084(4)
S3 0.0214(5) 0.0231(4) 0.0421(6) 0.0036(4) 0.0033(4) -0.0010(4)
B1 0.0157(19) 0.0159(17) 0.023(2) 0.0010(15) -0.0021(16) 0.0009(15)
N1 0.0146(14) 0.0179(13) 0.0219(15) 0.0012(11) -0.0012(11) 0.0004(11)
N2 0.0206(15) 0.0236(14) 0.0215(15) -0.0016(12) -0.0015(12) -0.0042(12)
N3 0.0191(14) 0.0155(13) 0.0228(15) -0.0020(11) -0.0022(11) 0.0003(11)
N4 0.0267(16) 0.0172(14) 0.0345(17) 0.0038(13) -0.0063(14) 0.0028(13)
N5 0.0139(14) 0.0189(13) 0.0220(14) -0.0016(11) -0.0002(11) -0.0020(11)
Cl1 0.0494(7) 0.0442(6) 0.0558(7) -0.0070(5) 0.0021(5) -0.0094(5)
Cl2 0.0524(8) 0.0894(11) 0.0875(11) 0.0140(9) 0.0122(7) -0.0095(8)
C1 0.0140(16) 0.0186(16) 0.0223(17) 0.0039(13) -0.0047(13) 0.0006(13)
C2 0.0232(19) 0.0264(18) 0.0220(18) -0.0028(14) 0.0011(14) -0.0015(15)
C3 0.0236(19) 0.036(2) 0.0248(19) 0.0003(16) 0.0020(15) -0.0071(16)
C4 0.0240(19) 0.0291(18) 0.032(2) -0.0012(15) -0.0016(15) -0.0114(16)
C5 0.0249(19) 0.0167(16) 0.0274(19) -0.0018(14) -0.0038(15) 0.0009(14)
C6 0.0159(17) 0.0243(17) 0.0228(18) -0.0017(14) -0.0026(14) 0.0006(14)
C7 0.0202(18) 0.0206(16) 0.032(2) -0.0021(14) -0.0081(15) 0.0061(14)
C8 0.036(2) 0.0204(18) 0.056(3) 0.0108(18) -0.003(2) 0.0020(17)
C9 0.0169(17) 0.0285(18) 0.0200(17) 0.0071(14) 0.0008(13) -0.0026(14)
C10 0.0218(18) 0.0302(18) 0.0269(19) 0.0067(15) -0.0039(15) 0.0007(16)
C11 0.0224(19) 0.037(2) 0.0266(19) 0.0072(16) -0.0053(15) -0.0062(16)
C12 0.0193(17) 0.0250(17) 0.0263(19) -0.0016(14) 0.0003(14) -0.0073(15)
C13 0.0179(17) 0.0207(16) 0.0254(18) 0.0002(14) 0.0022(14) -0.0012(14)
C14 0.0173(17) 0.0172(15) 0.0234(18) 0.0006(13) -0.0018(13) 0.0020(13)
C15 0.0241(18) 0.0215(16) 0.0237(18) 0.0038(14) 0.0000(14) 0.0025(15)
C16 0.0268(19) 0.0206(16) 0.0278(19) 0.0065(14) -0.0051(15) -0.0003(15)
C17 0.0257(19) 0.0191(16) 0.031(2) 0.0001(15) -0.0039(15) 0.0073(15)
C18 0.0259(19) 0.0226(17) 0.0271(19) 0.0007(15) 0.0033(15) 0.0073(15)
C19 0.0224(18) 0.0214(17) 0.0272(19) 0.0016(14) -0.0009(15) 0.0044(15)
C20 0.0185(17) 0.0140(15) 0.0315(19) 0.0000(13) -0.0010(14) 0.0016(13)
C21 0.029(2) 0.0251(18) 0.037(2) -0.0026(16) -0.0087(17) -0.0025(16)
C22 0.030(2) 0.0275(19) 0.059(3) -0.0085(19) -0.014(2) -0.0038(18)
C23 0.020(2) 0.0233(19) 0.081(3) -0.002(2) -0.004(2) -0.0030(16)
C24 0.030(2) 0.026(2) 0.059(3) 0.0062(19) 0.0111(19) -0.0025(17)
C25 0.027(2) 0.0242(18) 0.036(2) 0.0020(15) 0.0028(16) -0.0039(16)
C26 0.0173(17) 0.0211(16) 0.0205(17) 0.0010(13) -0.0015(13) 0.0036(14)
C27 0.0239(19) 0.0195(17) 0.031(2) 0.0031(14) -0.0065(15) 0.0049(15)
C28 0.027(2) 0.0286(19) 0.030(2) 0.0050(15) -0.0089(16) 0.0053(16)
C29 0.0230(19) 0.038(2) 0.031(2) 0.0009(16) -0.0081(16) 0.0001(17)
C30 0.027(2) 0.0270(18) 0.0267(19) -0.0011(15) -0.0051(15) -0.0028(16)
C31 0.0222(18) 0.0205(16) 0.0239(18) 0.0003(14) -0.0032(14) 0.0009(14)
C32 0.074(4) 0.034(2) 0.051(3) 0.010(2) 0.012(2) 0.003(2)

loop_
_atom_type_symbol
_atom_type_description
_atom_type_scat_dispersion_real
_atom_type_scat_dispersion_imag
_atom_type_scat_source
C C 0.0181 0.0091 'International Tables Vol C Tables 4.2.6.8 and 6.1.1.4'
H H 0.0000 0.0000 'International Tables Vol C Tables 4.2.6.8 and 6.1.1.4'
B B 0.0090 0.0039 'International Tables Vol C Tables 4.2.6.8 and 6.1.1.4'
N N 0.0311 0.0180 'International Tables Vol C Tables 4.2.6.8 and 6.1.1.4'
P P 0.2955 0.4335 'International Tables Vol C Tables 4.2.6.8 and 6.1.1.4'
S S 0.3331 0.5567 'International Tables Vol C Tables 4.2.6.8 and 6.1.1.4'
Cu Cu -1.9646 0.5888 'International Tables Vol C Tables 4.2.6.8 and 6.1.1.4'
Cl Cl 0.3639 0.7018 'International Tables Vol C Tables 4.2.6.8 and 6.1.1.4'

loop_
_geom_angle_atom_site_label_1
_geom_angle_atom_site_label_2
_geom_angle_atom_site_label_3
_geom_angle
P1 Cu1 S2 121.47(4)
P1 Cu1 S1 123.02(4)
S2 Cu1 S1 111.98(4)
P1 Cu1 H100 115.4(11)
S2 Cu1 H100 83.9(10)
S1 Cu1 H100 87.2(10)
C26 P1 C20 105.77(15)
C26 P1 C14 107.39(15)
C20 P1 C14 104.08(15)
C26 P1 Cu1 110.71(12)
C20 P1 Cu1 112.07(12)
C14 P1 Cu1 116.11(11)
C1 S1 Cu1 96.93(11)
C9 S2 Cu1 112.78(11)
N3 B1 N1 109.2(3)
N3 B1 N5 111.0(3)
N1 B1 N5 105.9(2)
N3 B1 H100 108.0(19)
N1 B1 H100 115.2(18)
N5 B1 H100 107.5(19)
C1 N1 C2 108.1(3)
C1 N1 B1 127.4(3)
C2 N1 B1 124.4(3)
C1 N2 C3 110.1(3)
C1 N2 C4 124.8(3)
C3 N2 C4 125.0(3)
C5 N3 C6 108.3(2)
C5 N3 B1 124.1(3)
C6 N3 B1 127.5(2)
C5 N4 C7 109.9(2)
C5 N4 C8 124.8(3)
C7 N4 C8 125.3(3)
C9 N5 C13 119.1(3)
C9 N5 B1 120.2(3)
C13 N5 B1 120.6(3)
N2 C1 N1 106.7(3)
N2 C1 S1 125.6(2)
N1 C1 S1 127.7(2)
C3 C2 N1 108.2(3)
C3 C2 H2 125.9
N1 C2 H2 125.9
C2 C3 N2 106.8(3)
C2 C3 H3 126.6
N2 C3 H3 126.6
N2 C4 H4A 109.5
N2 C4 H4B 109.5
H4A C4 H4B 109.5
N2 C4 H4C 109.5
H4A C4 H4C 109.5
H4B C4 H4C 109.5
N2 C4 H4D 109.5
H4A C4 H4D 141.1
H4B C4 H4D 56.3
H4C C4 H4D 56.3
N2 C4 H4E 109.5
H4A C4 H4E 56.3
H4B C4 H4E 141.1
H4C C4 H4E 56.3
H4D C4 H4E 109.5
N2 C4 H4F 109.5
H4A C4 H4F 56.3
H4B C4 H4F 56.3
H4C C4 H4F 141.1
H4D C4 H4F 109.5
H4E C4 H4F 109.5
N4 C5 N3 106.3(2)
N4 C5 S3 126.20(18)
N3 C5 S3 127.5(2)
C7 C6 N3 108.7(3)
C7 C6 H6 125.7
N3 C6 H6 125.7
C6 C7 N4 106.8(3)
C6 C7 H7 126.6
N4 C7 H7 126.6
N4 C8 H8A 109.5
N4 C8 H8B 109.5
H8A C8 H8B 109.5
N4 C8 H8C 109.5
H8A C8 H8C 109.5
H8B C8 H8C 109.5
N5 C9 C10 118.5(3)
N5 C9 S2 123.3(2)
C10 C9 S2 118.2(3)
C11 C10 C9 121.5(3)
C11 C10 H10 119.2
C9 C10 H10 119.2
C10 C11 C12 118.7(3)
C10 C11 H11 120.7
C12 C11 H11 120.7
C13 C12 C11 119.2(3)
C13 C12 H12 120.4
C11 C12 H12 120.4
C12 C13 N5 122.9(3)
C12 C13 H13 118.5
N5 C13 H13 118.5
C19 C14 C15 109.5(3)
C19 C14 P1 117.2(2)
C15 C14 P1 112.2(2)
C19 C14 H14 105.7
C15 C14 H14 105.7
P1 C14 H14 105.7
C16 C15 C14 110.9(3)
C16 C15 H15A 109.5
C14 C15 H15A 109.5
C16 C15 H15B 109.5
C14 C15 H15B 109.5
H15A C15 H15B 108.0
C17 C16 C15 112.3(3)
C17 C16 H16A 109.1
C15 C16 H16A 109.1
C17 C16 H16B 109.1
C15 C16 H16B 109.1
H16A C16 H16B 107.9
C16 C17 C18 111.2(3)
C16 C17 H17A 109.4
C18 C17 H17A 109.4
C16 C17 H17B 109.4
C18 C17 H17B 109.4
H17A C17 H17B 108.0
C19 C18 C17 111.4(3)
C19 C18 H18A 109.3
C17 C18 H18A 109.3
C19 C18 H18B 109.3
C17 C18 H18B 109.3
H18A C18 H18B 108.0
C18 C19 C14 110.7(3)
C18 C19 H19A 109.5
C14 C19 H19A 109.5
C18 C19 H19B 109.5
C14 C19 H19B 109.5
H19A C19 H19B 108.1
C21 C20 C25 111.5(3)
C21 C20 P1 109.6(2)
C25 C20 P1 116.3(2)
C21 C20 H20 106.3
C25 C20 H20 106.3
P1 C20 H20 106.3
C20 C21 C22 111.8(3)
C20 C21 H21A 109.3
C22 C21 H21A 109.3
C20 C21 H21B 109.3
C22 C21 H21B 109.3
H21A C21 H21B 107.9
C23 C22 C21 111.5(3)
C23 C22 H22A 109.3
C21 C22 H22A 109.3
C23 C22 H22B 109.3
C21 C22 H22B 109.3
H22A C22 H22B 108.0
C22 C23 C24 111.2(3)
C22 C23 H23A 109.4
C24 C23 H23A 109.4
C22 C23 H23B 109.4
C24 C23 H23B 109.4
H23A C23 H23B 108.0
C23 C24 C25 110.6(3)
C23 C24 H24A 109.5
C25 C24 H24A 109.5
C23 C24 H24B 109.5
C25 C24 H24B 109.5
H24A C24 H24B 108.1
C20 C25 C24 111.5(3)
C20 C25 H25A 109.3
C24 C25 H25A 109.3
C20 C25 H25B 109.3
C24 C25 H25B 109.3
H25A C25 H25B 108.0
C27 C26 C31 111.1(3)
C27 C26 P1 108.5(2)
C31 C26 P1 110.1(2)
C27 C26 H26 109.1
C31 C26 H26 109.1
P1 C26 H26 109.1
C26 C27 C28 112.3(3)
C26 C27 H27A 109.2
C28 C27 H27A 109.2
C26 C27 H27B 109.2
C28 C27 H27B 109.2
H27A C27 H27B 107.9
C29 C28 C27 111.2(3)
C29 C28 H28A 109.4
C27 C28 H28A 109.4
C29 C28 H28B 109.4
C27 C28 H28B 109.4
H28A C28 H28B 108.0
C28 C29 C30 110.6(3)
C28 C29 H29A 109.5
C30 C29 H29A 109.5
C28 C29 H29B 109.5
C30 C29 H29B 109.5
H29A C29 H29B 108.1
C31 C30 C29 110.7(3)
C31 C30 H30A 109.5
C29 C30 H30A 109.5
C31 C30 H30B 109.5
C29 C30 H30B 109.5
H30A C30 H30B 108.1
C30 C31 C26 111.9(3)
C30 C31 H31A 109.2
C26 C31 H31A 109.2
C30 C31 H31B 109.2
C26 C31 H31B 109.2
H31A C31 H31B 107.9
Cl2 C32 Cl1 111.1(2)
Cl2 C32 H32A 109.4
Cl1 C32 H32A 109.4
Cl2 C32 H32B 109.4
Cl1 C32 H32B 109.4
H32A C32 H32B 108.0

loop_
_geom_bond_atom_site_label_1
_geom_bond_atom_site_label_2
_geom_bond_distance
Cu1 P1 2.2186(10)
Cu1 S2 2.2931(9)
Cu1 S1 2.3076(9)
Cu1 H100 2.01(4)
P1 C26 1.855(3)
P1 C20 1.855(3)
P1 C14 1.857(3)
S1 C1 1.700(4)
S2 C9 1.716(4)
S3 C5 1.686(2)
B1 N3 1.536(4)
B1 N1 1.558(4)
B1 N5 1.585(4)
B1 H100 1.10(4)
N1 C1 1.359(4)
N1 C2 1.392(5)
N2 C1 1.351(4)
N2 C3 1.376(5)
N2 C4 1.466(3)
N3 C5 1.367(3)
N3 C6 1.387(4)
N4 C5 1.364(4)
N4 C7 1.379(5)
N4 C8 1.462(4)
N5 C9 1.369(4)
N5 C13 1.370(4)
Cl1 C32 1.774(5)
Cl2 C32 1.759(6)
C2 C3 1.342(5)
C2 H2 0.9500
C3 H3 0.9500
C4 H4A 0.9800
C4 H4B 0.9800
C4 H4C 0.9800
C4 H4D 0.9800
C4 H4E 0.9800
C4 H4F 0.9800
C6 C7 1.342(4)
C6 H6 0.9500
C7 H7 0.9500
C8 H8A 0.9800
C8 H8B 0.9800
C8 H8C 0.9800
C9 C10 1.415(5)
C10 C11 1.361(5)
C10 H10 0.9500
C11 C12 1.400(5)
C11 H11 0.9500
C12 C13 1.352(5)
C12 H12 0.9500
C13 H13 0.9500
C14 C19 1.534(5)
C14 C15 1.543(4)
C14 H14 1.0000
C15 C16 1.517(5)
C15 H15A 0.9900
C15 H15B 0.9900
C16 C17 1.517(5)
C16 H16A 0.9900
C16 H16B 0.9900
C17 C18 1.528(5)
C17 H17A 0.9900
C17 H17B 0.9900
C18 C19 1.522(5)
C18 H18A 0.9900
C18 H18B 0.9900
C19 H19A 0.9900
C19 H19B 0.9900
C20 C21 1.525(5)
C20 C25 1.532(5)
C20 H20 1.0000
C21 C22 1.543(5)
C21 H21A 0.9900
C21 H21B 0.9900
C22 C23 1.513(7)
C22 H22A 0.9900
C22 H22B 0.9900
C23 C24 1.521(6)
C23 H23A 0.9900
C23 H23B 0.9900
C24 C25 1.533(5)
C24 H24A 0.9900
C24 H24B 0.9900
C25 H25A 0.9900
C25 H25B 0.9900
C26 C27 1.523(5)
C26 C31 1.531(4)
C26 H26 1.0000
C27 C28 1.532(5)
C27 H27A 0.9900
C27 H27B 0.9900
C28 C29 1.524(5)
C28 H28A 0.9900
C28 H28B 0.9900
C29 C30 1.526(5)
C29 H29A 0.9900
C29 H29B 0.9900
C30 C31 1.525(5)
C30 H30A 0.9900
C30 H30B 0.9900
C31 H31A 0.9900
C31 H31B 0.9900
C32 H32A 0.9900
C32 H32B 0.9900

loop_
_geom_torsion_atom_site_label_1
_geom_torsion_atom_site_label_2
_geom_torsion_atom_site_label_3
_geom_torsion_atom_site_label_4
_geom_torsion
S2 Cu1 P1 C26 165.59(11)
S1 Cu1 P1 C26 8.51(12)
S2 Cu1 P1 C20 -76.58(12)
S1 Cu1 P1 C20 126.33(12)
S2 Cu1 P1 C14 42.83(12)
S1 Cu1 P1 C14 -114.26(12)
P1 Cu1 S1 C1 -166.94(11)
S2 Cu1 S1 C1 34.04(11)
P1 Cu1 S2 C9 106.28(13)
S1 Cu1 S2 C9 -94.33(13)
N3 B1 N1 C1 109.4(4)
N5 B1 N1 C1 -130.9(3)
N3 B1 N1 C2 -74.0(4)
N5 B1 N1 C2 45.6(4)
N1 B1 N3 C5 -164.8(2)
N5 B1 N3 C5 78.8(4)
N1 B1 N3 C6 11.5(4)
N5 B1 N3 C6 -104.8(3)
N3 B1 N5 C9 -170.8(3)
N1 B1 N5 C9 70.8(4)
N3 B1 N5 C13 12.8(4)
N1 B1 N5 C13 -105.6(3)
C3 N2 C1 N1 -2.0(4)
C4 N2 C1 N1 -179.3(3)
C3 N2 C1 S1 176.4(3)
C4 N2 C1 S1 -0.9(4)
C2 N1 C1 N2 2.4(3)
B1 N1 C1 N2 179.4(3)
C2 N1 C1 S1 -176.0(3)
B1 N1 C1 S1 1.0(5)
Cu1 S1 C1 N2 -142.1(3)
Cu1 S1 C1 N1 36.1(3)
C1 N1 C2 C3 -1.9(4)
B1 N1 C2 C3 -179.0(3)
N1 C2 C3 N2 0.7(4)
C1 N2 C3 C2 0.8(4)
C4 N2 C3 C2 178.1(3)
C7 N4 C5 N3 0.4(3)
C8 N4 C5 N3 178.8(3)
C7 N4 C5 S3 -178.5(2)
C8 N4 C5 S3 0.0(4)
C6 N3 C5 N4 -0.4(3)
B1 N3 C5 N4 176.5(3)
C6 N3 C5 S3 178.45(12)
B1 N3 C5 S3 -4.6(4)
C5 N3 C6 C7 0.3(3)
B1 N3 C6 C7 -176.5(3)
N3 C6 C7 N4 -0.1(3)
C5 N4 C7 C6 -0.2(3)
C8 N4 C7 C6 -178.7(3)
C13 N5 C9 C10 1.1(4)
B1 N5 C9 C10 -175.3(3)
C13 N5 C9 S2 178.9(2)
B1 N5 C9 S2 2.4(4)
Cu1 S2 C9 N5 23.5(3)
Cu1 S2 C9 C10 -158.7(2)
N5 C9 C10 C11 0.0(5)
S2 C9 C10 C11 -177.9(3)
C9 C10 C11 C12 -0.1(5)
C10 C11 C12 C13 -0.9(5)
C11 C12 C13 N5 2.1(5)
C9 N5 C13 C12 -2.3(5)
B1 N5 C13 C12 174.2(3)
C26 P1 C14 C19 27.8(3)
C20 P1 C14 C19 -84.1(3)
Cu1 P1 C14 C19 152.3(2)
C26 P1 C14 C15 -100.2(2)
C20 P1 C14 C15 147.9(2)
Cu1 P1 C14 C15 24.3(3)
C19 C14 C15 C16 56.9(4)
P1 C14 C15 C16 -171.1(2)
C14 C15 C16 C17 -55.5(4)
C15 C16 C17 C18 53.8(4)
C16 C17 C18 C19 -54.5(4)
C17 C18 C19 C14 57.2(4)
C15 C14 C19 C18 -57.9(4)
P1 C14 C19 C18 172.8(2)
C26 P1 C20 C21 179.0(3)
C14 P1 C20 C21 -68.0(3)
Cu1 P1 C20 C21 58.3(3)
C26 P1 C20 C25 -53.4(3)
C14 P1 C20 C25 59.6(3)
Cu1 P1 C20 C25 -174.2(2)
C25 C20 C21 C22 52.5(4)
P1 C20 C21 C22 -177.3(3)
C20 C21 C22 C23 -53.7(4)
C21 C22 C23 C24 56.1(4)
C22 C23 C24 C25 -57.4(4)
C21 C20 C25 C24 -54.2(4)
P1 C20 C25 C24 179.2(3)
C23 C24 C25 C20 56.4(4)
C20 P1 C26 C27 -58.9(3)
C14 P1 C26 C27 -169.6(2)
Cu1 P1 C26 C27 62.7(2)
C20 P1 C26 C31 179.4(2)
C14 P1 C26 C31 68.7(3)
Cu1 P1 C26 C31 -59.0(3)
C31 C26 C27 C28 -52.8(4)
P1 C26 C27 C28 -173.9(2)
C26 C27 C28 C29 54.6(4)
C27 C28 C29 C30 -56.4(4)
C28 C29 C30 C31 57.3(4)
C29 C30 C31 C26 -56.3(4)
C27 C26 C31 C30 53.8(4)
P1 C26 C31 C30 174.0(3)
